data_7108380
loop_
_publ_author_name
'Jinjie Qian'
'Feilong Jiang'
'Daqiang Yuan'
'Mingyan Wu'
'Shuquan Zhang'
'Linjie Zhang'
'Maochun Hong'

_publ_section_title
;
 Highly selective carbon dioxide adsorption in a water-stable
 indium-organic framework material
;
_journal_name_full Chem.Commun.
_journal_page_first 9696
_journal_paper_doi 10.1039/c2cc35068h
_journal_volume 48
_journal_year 2012
_chemical_formula_sum 'C8 H9 In O7.5'
_chemical_formula_weight 339.97
_chemical_name_systematic
;
?
;
_space_group_IT_number 98
_symmetry_cell_setting tetragonal
_symmetry_space_group_name_Hall 'I 4bw 2bw'
_symmetry_space_group_name_H-M 'I 41 2 2'
_atom_sites_solution_hydrogens geom
_atom_sites_solution_primary direct
_atom_sites_solution_secondary difmap
_audit_creation_method SHELXL-97
_cell_angle_alpha 90.00
_cell_angle_beta 90.00
_cell_angle_gamma 90.00
_cell_formula_units_Z 8
_cell_length_a 15.5665(6)
_cell_length_b 15.5665(6)
_cell_length_c 12.3201(14)
_cell_measurement_reflns_used 4899
_cell_measurement_temperature 293(2)
_cell_measurement_theta_max 27.4932
_cell_measurement_theta_min 2.1082
_cell_volume 2985.4(4)
_computing_cell_refinement 'CrystalClear (Rigaku Inc., 2007)'
_computing_data_collection 'CrystalClear (Rigaku Inc., 2007)'
_computing_data_reduction 'CrystalClear (Rigaku Inc., 2007)'
_computing_molecular_graphics 'Bruker SHELXTL'
_computing_publication_material 'Bruker SHELXTL'
_computing_structure_refinement 'SHELXL-97 (Sheldrick, 1997)'
_computing_structure_solution 'SHELXS-97 (Sheldrick, 1990)'
_diffrn_ambient_temperature 293(2)
_diffrn_measured_fraction_theta_full 0.976
_diffrn_measured_fraction_theta_max 0.976
_diffrn_measurement_device_type 'Rigaku Mercury CCD area-detector'
_diffrn_measurement_method \w
_diffrn_radiation_monochromator graphite
_diffrn_radiation_source 'fine-focus sealed tube'
_diffrn_radiation_type MoK\a
_diffrn_radiation_wavelength 0.71073
_diffrn_reflns_av_R_equivalents 0.0241
_diffrn_reflns_av_sigmaI/netI 0.0148
_diffrn_reflns_limit_h_max 20
_diffrn_reflns_limit_h_min -20
_diffrn_reflns_limit_k_max 20
_diffrn_reflns_limit_k_min -20
_diffrn_reflns_limit_l_max 15
_diffrn_reflns_limit_l_min -15
_diffrn_reflns_number 11697
_diffrn_reflns_theta_full 27.47
_diffrn_reflns_theta_max 27.47
_diffrn_reflns_theta_min 3.70
_exptl_absorpt_coefficient_mu 1.600
_exptl_absorpt_correction_T_max 0.8564
_exptl_absorpt_correction_T_min 0.6453
_exptl_absorpt_correction_type multi-scan
_exptl_absorpt_process_details '(CrystalClear; Rigaku, 2000)'
_exptl_crystal_colour colorless
_exptl_crystal_density_diffrn 1.513
_exptl_crystal_density_method 'not measured'
_exptl_crystal_description block
_exptl_crystal_F_000 1328
_exptl_crystal_size_max 0.3
_exptl_crystal_size_mid 0.15
_exptl_crystal_size_min 0.1
_platon_squeeze_details
;
The calculated free volume of InOF-1 with removal of guest solvent molecules is 48.9% by PLATON (1.8 Angstrom probe radius) where a large region of disordered water molecules exist. We employed PLATON SQUEEZE to calculate the contribution to the contribution to the diffraction from the solvent region and thereby produced a set of solvent-free diffraction intensities. SQUEEZE estimated a total count of 314, which was assigned to be 48 H2O per unit. The final formula was calculated from TGA and with elemental analysis data.
;
_refine_diff_density_max 0.398
_refine_diff_density_min -0.383
_refine_diff_density_rms 0.078
_refine_ls_abs_structure_details 'Flack H D (1983), Acta Cryst. A39, 876-881'
_refine_ls_abs_structure_Flack 0.26(4)
_refine_ls_extinction_method none
_refine_ls_goodness_of_fit_ref 1.175
_refine_ls_hydrogen_treatment constr
_refine_ls_matrix_type full
_refine_ls_number_parameters 67
_refine_ls_number_reflns 1687
_refine_ls_number_restraints 0
_refine_ls_restrained_S_all 1.175
_refine_ls_R_factor_all 0.0164
_refine_ls_R_factor_gt 0.0156
_refine_ls_shift/su_max 0.001
_refine_ls_shift/su_mean 0.000
_refine_ls_structure_factor_coef Fsqd
_refine_ls_weighting_details 'calc w=1/[\s^2^(Fo^2^)+(0.0310P)^2^+0.5689P] where P=(Fo^2^+2Fc^2^)/3'
_refine_ls_weighting_scheme calc
_refine_ls_wR_factor_gt 0.0475
_refine_ls_wR_factor_ref 0.0480
_reflns_number_gt 1617
_reflns_number_total 1687
_reflns_threshold_expression >2sigma(I)
_cod_data_source_file c2cc35068h.txt
_cod_data_source_block InOF-1
_cod_original_sg_symbol_H-M I4122
_cod_original_formula_sum 'C8 H9 In O7.50'
_cod_database_code 7108380

loop_
_symmetry_equiv_pos_as_xyz
'x, y, z'
'-y, x+1/2, z+1/4'
'-x, -y, z'
'y, -x+1/2, z+1/4'
'x, -y+1/2, -z+1/4'
'-x, y+1/2, -z+1/4'
'y, x, -z'
'-y, -x, -z'
'x+1/2, y+1/2, z+1/2'
'-y+1/2, x+1, z+3/4'
'-x+1/2, -y+1/2, z+1/2'
'y+1/2, -x+1, z+3/4'
'x+1/2, -y+1, -z+3/4'
'-x+1/2, y+1, -z+3/4'
'y+1/2, x+1/2, -z+1/2'
'-y+1/2, -x+1/2, -z+1/2'

loop_
_atom_site_label
_atom_site_type_symbol
_atom_site_fract_x
_atom_site_fract_y
_atom_site_fract_z
_atom_site_U_iso_or_equiv
_atom_site_adp_type
_atom_site_occupancy
_atom_site_symmetry_multiplicity
_atom_site_calc_flag
_atom_site_refinement_flags
In1 In 0.312034(9) 0.312034(9) 0.0000 0.01159(7) Uani 1 2 d S
O1 O 0.20853(10) 0.40768(11) 0.00497(17) 0.0237(3) Uani 1 1 d .
O2 O 0.11708(13) 0.38895(14) -0.13584(13) 0.0248(4) Uani 1 1 d .
O3 O 0.2490(2) 0.2500 0.1250 0.0279(5) Uani 1 2 d S
H5A H 0.1926 0.2500 0.1250 0.033 Uiso 1 2 d SR
C1 C 0.0000 0.5000 0.1887(3) 0.0240(7) Uani 1 2 d S
C2 C 0.06782(17) 0.46332(16) 0.1311(2) 0.0250(6) Uani 1 1 d .
H2 H 0.1140 0.4398 0.1687 0.030 Uiso 1 1 calc R
C3 C 0.06750(16) 0.46143(15) 0.0185(2) 0.0221(6) Uani 1 1 d .
C4 C 0.0000 0.5000 -0.0386(2) 0.0245(7) Uani 1 2 d S
H4 H 0.0000 0.5000 -0.1141 0.029 Uiso 1 2 calc SR
C5 C 0.13719(16) 0.41598(15) -0.04126(19) 0.0177(5) Uani 1 1 d .

loop_
_atom_site_aniso_label
_atom_site_aniso_U_11
_atom_site_aniso_U_22
_atom_site_aniso_U_33
_atom_site_aniso_U_23
_atom_site_aniso_U_13
_atom_site_aniso_U_12
In1 0.01354(8) 0.01354(8) 0.00769(11) 0.00099(6) -0.00099(6) -0.00009(7)
O1 0.0224(8) 0.0288(8) 0.0198(9) -0.0035(9) -0.0024(9) 0.0108(6)
O2 0.0220(10) 0.0382(12) 0.0141(8) -0.0095(9) -0.0009(8) 0.0125(7)
O3 0.027(2) 0.034(2) 0.0222(10) 0.0183(12) 0.000 0.000
C1 0.032(2) 0.026(2) 0.0135(16) 0.000 0.000 0.0111(13)
C2 0.0285(14) 0.0311(14) 0.0154(12) 0.0004(10) -0.0050(11) 0.0130(13)
C3 0.0240(11) 0.0260(12) 0.0163(14) -0.0019(9) 0.0028(10) 0.0076(10)
C4 0.031(2) 0.031(2) 0.0118(15) 0.000 0.000 0.0115(13)
C5 0.0211(12) 0.0207(12) 0.0113(11) 0.0000(8) -0.0001(8) 0.0067(8)

loop_
_atom_type_symbol
_atom_type_description
_atom_type_scat_dispersion_real
_atom_type_scat_dispersion_imag
_atom_type_scat_source
C C 0.0033 0.0016 'International Tables Vol C Tables 4.2.6.8 and 6.1.1.4'
H H 0.0000 0.0000 'International Tables Vol C Tables 4.2.6.8 and 6.1.1.4'
In In -0.7276 1.3100 'International Tables Vol C Tables 4.2.6.8 and 6.1.1.4'
O O 0.0106 0.0060 'International Tables Vol C Tables 4.2.6.8 and 6.1.1.4'

loop_
_geom_angle_atom_site_label_1
_geom_angle_atom_site_label_2
_geom_angle_atom_site_label_3
_geom_angle
_geom_angle_site_symmetry_1
_geom_angle_site_symmetry_3
O3 In1 O3 96.42(9) . 10_544
O3 In1 O2 90.95(7) . 4
O3 In1 O2 172.35(5) 10_544 4
O3 In1 O2 172.35(5) . 14_544
O3 In1 O2 90.95(7) 10_544 14_544
O2 In1 O2 81.75(9) 4 14_544
O3 In1 O1 87.01(8) . .
O3 In1 O1 89.99(8) 10_544 .
O2 In1 O1 92.43(8) 4 .
O2 In1 O1 90.99(8) 14_544 .
O3 In1 O1 89.98(8) . 7
O3 In1 O1 87.01(8) 10_544 7
O2 In1 O1 90.98(8) 4 7
O2 In1 O1 92.43(8) 14_544 7
O1 In1 O1 175.49(9) . 7
C5 O1 In1 134.99(16) . .
C5 O2 In1 130.83(16) . 10_544
In1 O3 In1 123.30(16) 4 .
In1 O3 H5A 118.4 4 .
In1 O3 H5A 118.4 . .
C2 C1 C2 118.8(3) 3_565 .
C2 C1 C1 120.61(15) 3_565 15_455
C2 C1 C1 120.61(15) . 15_455
C3 C2 C1 121.0(2) . .
C3 C2 H2 119.5 . .
C1 C2 H2 119.5 . .
C2 C3 C4 119.8(2) . .
C2 C3 C5 120.1(2) . .
C4 C3 C5 120.1(2) . .
C3 C4 C3 119.6(3) . 3_565
C3 C4 H4 120.2 . .
C3 C4 H4 120.2 3_565 .
O1 C5 O2 126.6(2) . .
O1 C5 C3 118.0(2) . .
O2 C5 C3 115.4(2) . .

loop_
_geom_bond_atom_site_label_1
_geom_bond_atom_site_label_2
_geom_bond_distance
_geom_bond_site_symmetry_2
In1 O3 2.0655(15) .
In1 O3 2.0655(15) 10_544
In1 O2 2.1515(15) 4
In1 O2 2.1515(15) 14_544
In1 O1 2.1946(16) .
In1 O1 2.1946(16) 7
O1 C5 1.255(3) .
O2 C5 1.278(3) .
O2 In1 2.1516(15) 10_544
O3 In1 2.0654(15) 4
O3 H5A 0.8781 .
C1 C2 1.395(3) 3_565
C1 C2 1.395(3) .
C1 C1 1.509(6) 15_455
C2 C3 1.388(4) .
C2 H2 0.9300 .
C3 C4 1.400(3) .
C3 C5 1.490(3) .
C4 C3 1.400(3) 3_565
C4 H4 0.9300 .

loop_
_platon_squeeze_void_nr
_platon_squeeze_void_average_x
_platon_squeeze_void_average_y
_platon_squeeze_void_average_z
_platon_squeeze_void_volume
_platon_squeeze_void_count_electrons
_platon_squeeze_void_content
1 -0.250 0.250 -0.015 768 157 ' '
2 0.250 0.750 -0.018 768 157 ' '
